data_4326203
loop_
_publ_author_name
'Nicola Dellus'
'Tsuyoshi Kato'
'Nathalie Saffon-Merceron'
'Vicen\,c Branchadell'
'Antoine Baceiredo'

_publ_section_title
;
 Synthesis and Characterization of a Stable Cyclicgem-Bis(phosphaylide): a
 4\p-Electron Three-Membered Heterocycle
;
_journal_name_full 'Inorganic Chemistry'
_journal_page_first 7949
_journal_page_last 7951
_journal_paper_doi 10.1021/ic2013182
_journal_volume 50
_journal_year 2011
_chemical_formula_sum 'C42 H75 F N6 O0.5 P3 Si'
_chemical_formula_weight 812.08
_chemical_name_systematic
; 
 ? 
;
_space_group_IT_number 14
_symmetry_cell_setting monoclinic
_symmetry_space_group_name_Hall '-P 2ybc'
_symmetry_space_group_name_H-M 'P 1 21/c 1'
_atom_sites_solution_hydrogens geom
_atom_sites_solution_primary direct
_atom_sites_solution_secondary difmap
_audit_creation_method SHELXL-97
_cell_angle_alpha 90.00
_cell_angle_beta 94.7150(10)
_cell_angle_gamma 90.00
_cell_formula_units_Z 4
_cell_length_a 18.6883(5)
_cell_length_b 12.2323(3)
_cell_length_c 20.8155(5)
_cell_measurement_reflns_used 9876
_cell_measurement_temperature 193(2)
_cell_measurement_theta_max 24.51
_cell_measurement_theta_min 2.18
_cell_volume 4742.3(2)
_computing_cell_refinement 'Bruker SMART'
_computing_data_collection 'Bruker SMART'
_computing_data_reduction 'Bruker SAINT'
_computing_molecular_graphics 'Bruker SHELXTL'
_computing_publication_material 'Bruker SHELXTL'
_computing_structure_refinement 'SHELXL-97 (Sheldrick, 1997)'
_computing_structure_solution 'SHELXS-97 (Sheldrick, 1990)'
_diffrn_ambient_temperature 193(2)
_diffrn_measured_fraction_theta_full 0.978
_diffrn_measured_fraction_theta_max 0.978
_diffrn_measurement_device_type 'CCD area detector'
_diffrn_measurement_method 'phi and omega scans'
_diffrn_radiation_monochromator graphite
_diffrn_radiation_source 'fine-focus sealed tube'
_diffrn_radiation_type MoK\a
_diffrn_radiation_wavelength 0.71073
_diffrn_reflns_av_R_equivalents 0.0583
_diffrn_reflns_av_sigmaI/netI 0.0452
_diffrn_reflns_limit_h_max 21
_diffrn_reflns_limit_h_min -24
_diffrn_reflns_limit_k_max 16
_diffrn_reflns_limit_k_min -16
_diffrn_reflns_limit_l_max 27
_diffrn_reflns_limit_l_min -25
_diffrn_reflns_number 70434
_diffrn_reflns_theta_full 28.28
_diffrn_reflns_theta_max 28.28
_diffrn_reflns_theta_min 5.12
_exptl_absorpt_coefficient_mu 0.190
_exptl_absorpt_correction_T_max 0.9812
_exptl_absorpt_correction_T_min 0.9026
_exptl_absorpt_correction_type multi-scan
_exptl_absorpt_process_details 'SADABS (Bruker-AXS)'
_exptl_crystal_colour red
_exptl_crystal_density_diffrn 1.137
_exptl_crystal_description plate
_exptl_crystal_F_000 1764
_exptl_crystal_size_max 0.55
_exptl_crystal_size_mid 0.50
_exptl_crystal_size_min 0.10
_refine_diff_density_max 0.397
_refine_diff_density_min -0.440
_refine_diff_density_rms 0.048
_refine_ls_extinction_method none
_refine_ls_goodness_of_fit_ref 1.024
_refine_ls_hydrogen_treatment constr
_refine_ls_matrix_type full
_refine_ls_number_parameters 590
_refine_ls_number_reflns 11515
_refine_ls_number_restraints 202
_refine_ls_restrained_S_all 1.029
_refine_ls_R_factor_all 0.0797
_refine_ls_R_factor_gt 0.0487
_refine_ls_shift/su_max 0.001
_refine_ls_shift/su_mean 0.000
_refine_ls_structure_factor_coef Fsqd
_refine_ls_weighting_details 'calc w=1/[\s^2^(Fo^2^)+(0.0671P)^2^+1.4911P] where P=(Fo^2^+2Fc^2^)/3'
_refine_ls_weighting_scheme calc
_refine_ls_wR_factor_gt 0.1210
_refine_ls_wR_factor_ref 0.1400
_reflns_number_gt 8043
_reflns_number_total 11515
_reflns_threshold_expression >2sigma(I)
_cod_data_source_file ic2013182_si_001_2.cif
_cod_data_source_block 11
_cod_original_formula_sum 'C42 H75 F N6 O0.50 P3 Si'
_cod_database_code 4326203

loop_
_symmetry_equiv_pos_as_xyz
'x, y, z'
'-x, y+1/2, -z+1/2'
'-x, -y, -z'
'x, -y-1/2, z-1/2'

loop_
_atom_site_label
_atom_site_type_symbol
_atom_site_fract_x
_atom_site_fract_y
_atom_site_fract_z
_atom_site_U_iso_or_equiv
_atom_site_adp_type
_atom_site_occupancy
_atom_site_symmetry_multiplicity
_atom_site_calc_flag
_atom_site_refinement_flags
_atom_site_disorder_assembly
_atom_site_disorder_group
P1 P 0.28931(2) 1.00052(4) 0.29334(2) 0.02694(11) Uani 1 1 d . . .
Si1 Si 0.3189(2) 1.0978(3) 0.18496(15) 0.0435(7) Uani 0.341(4) 1 d PDU A 1
C3 C 0.3279(6) 0.9976(7) 0.1171(4) 0.056(2) Uani 0.341(4) 1 d PDU A 1
H3A H 0.2982 0.9330 0.1236 0.085 Uiso 0.341(4) 1 calc PR A 1
H3B H 0.3782 0.9754 0.1165 0.085 Uiso 0.341(4) 1 calc PR A 1
H3C H 0.3118 1.0322 0.0760 0.085 Uiso 0.341(4) 1 calc PR A 1
C4 C 0.3925(6) 1.2020(8) 0.2048(5) 0.064(3) Uani 0.341(4) 1 d PDU A 1
H4A H 0.4113 1.2275 0.1649 0.095 Uiso 0.341(4) 1 calc PR A 1
H4B H 0.4313 1.1683 0.2325 0.095 Uiso 0.341(4) 1 calc PR A 1
H4C H 0.3729 1.2643 0.2273 0.095 Uiso 0.341(4) 1 calc PR A 1
F1 F 0.2710(3) 1.1874(3) 0.13705(18) 0.0668(15) Uani 0.341(4) 1 d PDU A 1
Si1' Si 0.34024(9) 1.06189(16) 0.18294(8) 0.0415(3) Uani 0.659(4) 1 d PDU A 2
C3' C 0.3623(3) 1.2122(5) 0.1823(3) 0.0566(12) Uani 0.659(4) 1 d PDU A 2
H3'1 H 0.4085 1.2229 0.1641 0.085 Uiso 0.659(4) 1 calc PR A 2
H3'2 H 0.3653 1.2405 0.2265 0.085 Uiso 0.659(4) 1 calc PR A 2
H3'3 H 0.3247 1.2514 0.1560 0.085 Uiso 0.659(4) 1 calc PR A 2
C4' C 0.2835(3) 0.9985(4) 0.1136(2) 0.0562(11) Uani 0.659(4) 1 d PDU A 2
H4'1 H 0.2975 1.0289 0.0729 0.084 Uiso 0.659(4) 1 calc PR A 2
H4'2 H 0.2328 1.0146 0.1180 0.084 Uiso 0.659(4) 1 calc PR A 2
H4'3 H 0.2908 0.9192 0.1138 0.084 Uiso 0.659(4) 1 calc PR A 2
F1' F 0.41573(12) 1.0262(2) 0.14856(10) 0.0687(8) Uani 0.659(4) 1 d PDU A 2
N1 N 0.25411(9) 1.08142(13) 0.23802(7) 0.0356(4) Uani 1 1 d DU A .
C5 C 0.1781(7) 1.1297(12) 0.2351(6) 0.053(3) Uani 0.365(13) 1 d PDU A 1
C6 C 0.1352(7) 1.1127(14) 0.1688(4) 0.088(4) Uani 0.365(13) 1 d PDU A 1
H6A H 0.1595 1.1506 0.1353 0.132 Uiso 0.365(13) 1 calc PR A 1
H6B H 0.0867 1.1423 0.1704 0.132 Uiso 0.365(13) 1 calc PR A 1
H6C H 0.1323 1.0344 0.1589 0.132 Uiso 0.365(13) 1 calc PR A 1
C7 C 0.1835(11) 1.2542(9) 0.2489(8) 0.086(4) Uani 0.365(13) 1 d PDU A 1
H7A H 0.1771 1.2677 0.2945 0.128 Uiso 0.365(13) 1 calc PR A 1
H7B H 0.1460 1.2927 0.2220 0.128 Uiso 0.365(13) 1 calc PR A 1
H7C H 0.2308 1.2809 0.2389 0.128 Uiso 0.365(13) 1 calc PR A 1
C8 C 0.1324(10) 1.0795(17) 0.2851(9) 0.051(3) Uani 0.365(13) 1 d PDU A 1
H8A H 0.1209 1.0036 0.2733 0.077 Uiso 0.365(13) 1 calc PR A 1
H8B H 0.0878 1.1214 0.2865 0.077 Uiso 0.365(13) 1 calc PR A 1
H8C H 0.1591 1.0814 0.3276 0.077 Uiso 0.365(13) 1 calc PR A 1
C5' C 0.1918(4) 1.1537(6) 0.2386(3) 0.0398(15) Uani 0.635(13) 1 d PDU A 2
C6' C 0.1651(3) 1.1764(6) 0.1684(2) 0.0582(16) Uani 0.635(13) 1 d PDU A 2
H6'1 H 0.2057 1.1987 0.1444 0.087 Uiso 0.635(13) 1 calc PR A 2
H6'2 H 0.1293 1.2350 0.1668 0.087 Uiso 0.635(13) 1 calc PR A 2
H6'3 H 0.1434 1.1100 0.1491 0.087 Uiso 0.635(13) 1 calc PR A 2
C7' C 0.2119(3) 1.2614(4) 0.2734(4) 0.0531(14) Uani 0.635(13) 1 d PDU A 2
H7'1 H 0.2333 1.2458 0.3170 0.080 Uiso 0.635(13) 1 calc PR A 2
H7'2 H 0.1687 1.3061 0.2759 0.080 Uiso 0.635(13) 1 calc PR A 2
H7'3 H 0.2466 1.3013 0.2494 0.080 Uiso 0.635(13) 1 calc PR A 2
C8' C 0.1316(6) 1.0960(10) 0.2715(5) 0.0480(19) Uani 0.635(13) 1 d PDU A 2
H8'1 H 0.1220 1.0246 0.2513 0.072 Uiso 0.635(13) 1 calc PR A 2
H8'2 H 0.0880 1.1407 0.2668 0.072 Uiso 0.635(13) 1 calc PR A 2
H8'3 H 0.1464 1.0860 0.3174 0.072 Uiso 0.635(13) 1 calc PR A 2
N2 N 0.36162(9) 0.98702(13) 0.25501(8) 0.0365(4) Uani 1 1 d . A .
C9 C 0.42496(11) 0.91502(17) 0.27075(11) 0.0436(5) Uani 1 1 d . . .
C10 C 0.49455(14) 0.9763(2) 0.25933(17) 0.0754(9) Uani 1 1 d . A .
H10A H 0.4946 0.9952 0.2136 0.113 Uiso 1 1 calc R . .
H10B H 0.5359 0.9296 0.2719 0.113 Uiso 1 1 calc R . .
H10C H 0.4975 1.0433 0.2852 0.113 Uiso 1 1 calc R . .
C11 C 0.41786(15) 0.8113(2) 0.22958(13) 0.0610(7) Uani 1 1 d . A .
H11A H 0.3719 0.7757 0.2357 0.091 Uiso 1 1 calc R . .
H11B H 0.4573 0.7613 0.2427 0.091 Uiso 1 1 calc R . .
H11C H 0.4197 0.8306 0.1841 0.091 Uiso 1 1 calc R . .
C12 C 0.43093(11) 0.8837(2) 0.34226(11) 0.0489(5) Uani 1 1 d . A .
H12A H 0.4368 0.9500 0.3686 0.073 Uiso 1 1 calc R . .
H12B H 0.4725 0.8358 0.3515 0.073 Uiso 1 1 calc R . .
H12C H 0.3872 0.8453 0.3524 0.073 Uiso 1 1 calc R . .
C1 C 0.28349(9) 1.00098(14) 0.37507(8) 0.0287(4) Uani 1 1 d . A .
C2 C 0.24602(9) 0.90546(14) 0.33691(8) 0.0292(4) Uani 1 1 d . A .
P2 P 0.28914(2) 1.06223(4) 0.44648(2) 0.02813(12) Uani 1 1 d . . .
C13 C 0.35506(9) 1.17048(14) 0.44316(9) 0.0322(4) Uani 1 1 d . A .
C14 C 0.38234(11) 1.20583(16) 0.38672(10) 0.0407(5) Uani 1 1 d . . .
H14 H 0.3667 1.1723 0.3469 0.049 Uiso 1 1 calc R A .
C15 C 0.43243(12) 1.29001(18) 0.38808(12) 0.0514(6) Uani 1 1 d . A .
H15 H 0.4506 1.3136 0.3491 0.062 Uiso 1 1 calc R . .
C16 C 0.45610(11) 1.33963(17) 0.44544(13) 0.0502(6) Uani 1 1 d . . .
H16 H 0.4905 1.3969 0.4460 0.060 Uiso 1 1 calc R A .
C17 C 0.42973(13) 1.3057(2) 0.50133(13) 0.0577(6) Uani 1 1 d . A .
H17 H 0.4458 1.3396 0.5410 0.069 Uiso 1 1 calc R . .
C18 C 0.37940(13) 1.22182(19) 0.50036(11) 0.0534(6) Uani 1 1 d . . .
H18 H 0.3613 1.1992 0.5396 0.064 Uiso 1 1 calc R A .
N3 N 0.21596(8) 1.11312(13) 0.47790(8) 0.0362(4) Uani 1 1 d . A .
N4 N 0.30801(9) 0.98285(14) 0.51023(8) 0.0378(4) Uani 1 1 d . A .
C19 C 0.21579(14) 1.0955(2) 0.54742(10) 0.0514(6) Uani 1 1 d . . .
H19A H 0.1667 1.0784 0.5589 0.062 Uiso 1 1 calc R A .
H19B H 0.2328 1.1619 0.5712 0.062 Uiso 1 1 calc R . .
C20 C 0.26532(15) 1.0012(2) 0.56412(11) 0.0584(6) Uani 1 1 d . A .
H20A H 0.2969 1.0182 0.6034 0.070 Uiso 1 1 calc R . .
H20B H 0.2372 0.9349 0.5725 0.070 Uiso 1 1 calc R . .
C21 C 0.17519(11) 1.20467(17) 0.44777(11) 0.0448(5) Uani 1 1 d . . .
H21 H 0.1863 1.2063 0.4016 0.054 Uiso 1 1 calc R A .
C22 C 0.19633(17) 1.3161(2) 0.47599(14) 0.0688(7) Uani 1 1 d . A .
H22A H 0.1839 1.3198 0.5208 0.103 Uiso 1 1 calc R . .
H22B H 0.1706 1.3735 0.4507 0.103 Uiso 1 1 calc R . .
H22C H 0.2482 1.3267 0.4747 0.103 Uiso 1 1 calc R . .
C23 C 0.09449(13) 1.1853(3) 0.44762(17) 0.0789(9) Uani 1 1 d . A .
H23A H 0.0824 1.1142 0.4279 0.118 Uiso 1 1 calc R . .
H23B H 0.0686 1.2431 0.4228 0.118 Uiso 1 1 calc R . .
H23C H 0.0807 1.1861 0.4920 0.118 Uiso 1 1 calc R . .
C24 C 0.36817(12) 0.90500(18) 0.51590(11) 0.0465(5) Uani 1 1 d . . .
H24 H 0.3849 0.8948 0.4719 0.056 Uiso 1 1 calc R A .
C25 C 0.43108(16) 0.9478(3) 0.5592(2) 0.0987(12) Uani 1 1 d . A .
H25A H 0.4449 1.0200 0.5441 0.148 Uiso 1 1 calc R . .
H25B H 0.4717 0.8974 0.5580 0.148 Uiso 1 1 calc R . .
H25C H 0.4173 0.9535 0.6035 0.148 Uiso 1 1 calc R . .
C26 C 0.34466(16) 0.7939(2) 0.53926(15) 0.0700(8) Uani 1 1 d . A .
H26A H 0.3280 0.8013 0.5825 0.105 Uiso 1 1 calc R . .
H26B H 0.3853 0.7431 0.5407 0.105 Uiso 1 1 calc R . .
H26C H 0.3055 0.7657 0.5096 0.105 Uiso 1 1 calc R . .
P3 P 0.21238(3) 0.78157(4) 0.34607(2) 0.03181(12) Uani 1 1 d . . .
C27 C 0.17575(11) 0.73653(17) 0.26725(10) 0.0406(5) Uani 1 1 d . A .
C28 C 0.19403(13) 0.7818(2) 0.21003(11) 0.0527(6) Uani 1 1 d . . .
H28 H 0.2269 0.8412 0.2107 0.063 Uiso 1 1 calc R A .
C29 C 0.16454(17) 0.7408(3) 0.15159(13) 0.0741(8) Uani 1 1 d . A .
H29 H 0.1777 0.7718 0.1124 0.089 Uiso 1 1 calc R . .
C30 C 0.11620(17) 0.6551(3) 0.14991(15) 0.0812(9) Uani 1 1 d . . .
H30 H 0.0960 0.6276 0.1098 0.097 Uiso 1 1 calc R A .
C31 C 0.09769(17) 0.6101(3) 0.20635(16) 0.0853(10) Uani 1 1 d . A .
H31 H 0.0646 0.5511 0.2055 0.102 Uiso 1 1 calc R . .
C32 C 0.12714(15) 0.6504(2) 0.26438(13) 0.0686(8) Uani 1 1 d . . .
H32 H 0.1139 0.6187 0.3033 0.082 Uiso 1 1 calc R A .
N5 N 0.14964(10) 0.77335(14) 0.39786(8) 0.0429(4) Uani 1 1 d . A .
N6 N 0.25904(10) 0.67726(14) 0.38182(9) 0.0466(4) Uani 1 1 d . A .
C33 C 0.15967(15) 0.6858(3) 0.44495(14) 0.0707(8) Uani 1 1 d . . .
H33A H 0.1145 0.6442 0.4471 0.085 Uiso 1 1 calc R A .
H33B H 0.1738 0.7163 0.4882 0.085 Uiso 1 1 calc R . .
C34 C 0.21735(16) 0.6127(2) 0.42408(14) 0.0702(8) Uani 1 1 d . A .
H34A H 0.2483 0.5868 0.4619 0.084 Uiso 1 1 calc R . .
H34B H 0.1961 0.5484 0.4008 0.084 Uiso 1 1 calc R . .
C35 C 0.09213(12) 0.8541(2) 0.40083(12) 0.0548(6) Uani 1 1 d . . .
H35 H 0.1063 0.9211 0.3774 0.066 Uiso 1 1 calc R A .
C36 C 0.08170(18) 0.8865(3) 0.46948(15) 0.0891(10) Uani 1 1 d . A .
H36A H 0.0624 0.8244 0.4922 0.134 Uiso 1 1 calc R . .
H36B H 0.0480 0.9480 0.4695 0.134 Uiso 1 1 calc R . .
H36C H 0.1279 0.9083 0.4914 0.134 Uiso 1 1 calc R . .
C37 C 0.02144(16) 0.8119(3) 0.36742(18) 0.0963(11) Uani 1 1 d . A .
H37A H 0.0267 0.8020 0.3213 0.145 Uiso 1 1 calc R . .
H37B H -0.0169 0.8649 0.3731 0.145 Uiso 1 1 calc R . .
H37C H 0.0092 0.7418 0.3865 0.145 Uiso 1 1 calc R . .
C38 C 0.31972(13) 0.62638(18) 0.35206(13) 0.0575(6) Uani 1 1 d . . .
H38 H 0.3353 0.6790 0.3192 0.069 Uiso 1 1 calc R A .
C39 C 0.38377(15) 0.6092(2) 0.40151(16) 0.0774(9) Uani 1 1 d . A .
H39A H 0.3975 0.6793 0.4218 0.116 Uiso 1 1 calc R . .
H39B H 0.4243 0.5798 0.3799 0.116 Uiso 1 1 calc R . .
H39C H 0.3706 0.5576 0.4346 0.116 Uiso 1 1 calc R . .
C40 C 0.2998(2) 0.5196(2) 0.3166(2) 0.0982(11) Uani 1 1 d . A .
H40A H 0.2865 0.4645 0.3477 0.147 Uiso 1 1 calc R . .
H40B H 0.3411 0.4933 0.2949 0.147 Uiso 1 1 calc R . .
H40C H 0.2592 0.5325 0.2847 0.147 Uiso 1 1 calc R . .
C41 C 1.0189(5) 0.4037(8) 0.3255(5) 0.134(3) Uani 0.50 1 d PDU B -1
H41A H 1.0624 0.4462 0.3198 0.200 Uiso 0.50 1 calc PR B -1
H41B H 0.9875 0.4049 0.2855 0.200 Uiso 0.50 1 calc PR B -1
H41C H 1.0322 0.3280 0.3365 0.200 Uiso 0.50 1 calc PR B -1
C42 C 0.9822(5) 0.4503(9) 0.3763(6) 0.138(3) Uani 0.50 1 d PDU B -1
H42A H 0.9602 0.5196 0.3600 0.166 Uiso 0.50 1 calc PR B -1
H42B H 0.9423 0.4004 0.3846 0.166 Uiso 0.50 1 calc PR B -1
O1 O 1.0184(3) 0.4721(5) 0.4336(3) 0.1103(17) Uani 0.50 1 d PDU B -1
C43 C 0.9858(9) 0.5189(10) 0.4779(6) 0.116(3) Uani 0.50 1 d PDU B -1
H43A H 0.9403 0.4792 0.4822 0.139 Uiso 0.50 1 calc PR B -1
H43B H 0.9730 0.5939 0.4631 0.139 Uiso 0.50 1 calc PR B -1
C44 C 1.0241(10) 0.5273(12) 0.5428(6) 0.150(5) Uani 0.50 1 d PDU B -1
H44A H 1.0288 0.4544 0.5622 0.225 Uiso 0.50 1 calc PR B -1
H44B H 0.9969 0.5746 0.5699 0.225 Uiso 0.50 1 calc PR B -1
H44C H 1.0719 0.5584 0.5392 0.225 Uiso 0.50 1 calc PR B -1

loop_
_atom_site_aniso_label
_atom_site_aniso_U_11
_atom_site_aniso_U_22
_atom_site_aniso_U_33
_atom_site_aniso_U_23
_atom_site_aniso_U_13
_atom_site_aniso_U_12
P1 0.0296(2) 0.0277(2) 0.0241(2) 0.00208(17) 0.00518(17) -0.00051(17)
Si1 0.067(2) 0.0374(15) 0.0279(11) 0.0050(10) 0.0127(12) -0.0056(11)
C3 0.079(6) 0.059(4) 0.033(4) 0.004(3) 0.017(5) 0.000(5)
C4 0.082(7) 0.050(5) 0.063(8) 0.007(4) 0.029(5) -0.028(5)
F1 0.109(4) 0.054(2) 0.038(2) 0.0209(18) 0.007(2) 0.000(2)
Si1' 0.0468(8) 0.0504(9) 0.0286(6) 0.0067(6) 0.0115(5) -0.0038(6)
C3' 0.057(3) 0.067(3) 0.047(3) 0.017(2) 0.011(2) -0.016(2)
C4' 0.079(3) 0.063(2) 0.0276(19) -0.0003(16) 0.008(2) 0.004(3)
F1' 0.0628(14) 0.1007(18) 0.0467(14) 0.0144(12) 0.0290(11) 0.0081(12)
N1 0.0451(9) 0.0363(8) 0.0258(8) 0.0059(6) 0.0046(7) 0.0019(7)
C5 0.079(7) 0.034(5) 0.045(5) 0.005(4) -0.005(5) 0.025(5)
C6 0.080(7) 0.120(10) 0.059(5) 0.016(5) -0.019(4) 0.019(8)
C7 0.131(13) 0.051(5) 0.078(9) 0.008(5) 0.026(7) 0.025(6)
C8 0.034(4) 0.057(7) 0.062(7) 0.000(6) -0.006(4) 0.020(4)
C5' 0.046(2) 0.037(3) 0.036(3) 0.010(2) 0.0041(19) 0.0033(19)
C6' 0.054(3) 0.072(4) 0.047(2) 0.023(2) -0.0063(19) 0.010(2)
C7' 0.059(3) 0.0342(19) 0.067(4) 0.003(2) 0.014(2) 0.0050(19)
C8' 0.037(3) 0.053(4) 0.053(4) 0.016(3) -0.004(3) 0.006(2)
N2 0.0379(9) 0.0428(9) 0.0304(9) 0.0015(7) 0.0123(7) -0.0016(7)
C9 0.0349(10) 0.0469(11) 0.0513(13) -0.0045(10) 0.0179(9) -0.0001(8)
C10 0.0433(13) 0.0721(18) 0.115(3) 0.0085(17) 0.0331(15) -0.0010(12)
C11 0.0734(17) 0.0539(14) 0.0579(16) -0.0082(12) 0.0187(13) 0.0101(12)
C12 0.0360(11) 0.0558(13) 0.0543(14) -0.0022(11) -0.0005(10) 0.0115(9)
C1 0.0312(9) 0.0284(8) 0.0268(9) 0.0023(7) 0.0047(7) -0.0038(7)
C2 0.0334(9) 0.0293(8) 0.0252(9) 0.0009(7) 0.0042(7) -0.0036(7)
P2 0.0304(2) 0.0301(2) 0.0242(2) 0.00028(17) 0.00409(18) -0.00408(18)
C13 0.0300(9) 0.0315(9) 0.0354(11) -0.0006(7) 0.0043(8) -0.0029(7)
C14 0.0440(11) 0.0391(10) 0.0403(12) 0.0010(9) 0.0108(9) -0.0070(9)
C15 0.0486(12) 0.0462(12) 0.0617(15) 0.0075(11) 0.0182(11) -0.0120(10)
C16 0.0370(11) 0.0346(10) 0.0782(17) 0.0000(11) 0.0000(11) -0.0083(9)
C17 0.0602(14) 0.0517(13) 0.0594(16) -0.0107(11) -0.0063(12) -0.0204(11)
C18 0.0629(14) 0.0562(13) 0.0411(13) -0.0058(10) 0.0052(11) -0.0243(11)
N3 0.0384(9) 0.0417(9) 0.0299(9) 0.0002(7) 0.0114(7) -0.0001(7)
N4 0.0436(9) 0.0447(9) 0.0254(9) 0.0061(7) 0.0049(7) -0.0016(7)
C19 0.0674(15) 0.0552(13) 0.0340(12) -0.0053(10) 0.0188(11) -0.0016(11)
C20 0.0717(16) 0.0736(16) 0.0319(12) 0.0121(11) 0.0174(11) 0.0067(13)
C21 0.0446(11) 0.0464(11) 0.0444(13) 0.0015(9) 0.0110(10) 0.0068(9)
C22 0.088(2) 0.0435(13) 0.0754(19) -0.0011(13) 0.0098(15) 0.0062(13)
C23 0.0440(14) 0.0765(19) 0.118(3) 0.0035(18) 0.0168(15) 0.0138(13)
C24 0.0474(12) 0.0522(12) 0.0391(12) 0.0124(10) -0.0017(10) 0.0044(10)
C25 0.0606(18) 0.079(2) 0.148(3) 0.011(2) -0.042(2) -0.0054(16)
C26 0.0738(18) 0.0514(14) 0.083(2) 0.0142(14) -0.0022(15) 0.0034(13)
P3 0.0365(3) 0.0295(2) 0.0293(3) 0.00104(18) 0.00172(19) -0.00722(19)
C27 0.0422(11) 0.0417(11) 0.0375(12) -0.0093(9) 0.0009(9) -0.0042(9)
C28 0.0621(14) 0.0593(14) 0.0371(13) -0.0121(10) 0.0055(11) -0.0072(11)
C29 0.092(2) 0.095(2) 0.0346(14) -0.0201(14) 0.0049(13) -0.0080(17)
C30 0.0788(19) 0.107(2) 0.0562(19) -0.0434(17) -0.0060(15) -0.0126(18)
C31 0.088(2) 0.094(2) 0.073(2) -0.0387(18) 0.0021(17) -0.0419(18)
C32 0.0831(19) 0.0722(17) 0.0504(16) -0.0169(13) 0.0043(13) -0.0370(15)
N5 0.0502(10) 0.0437(9) 0.0360(10) 0.0063(7) 0.0104(8) -0.0114(8)
N6 0.0522(10) 0.0332(8) 0.0533(11) 0.0133(8) -0.0022(9) -0.0054(8)
C33 0.0663(16) 0.087(2) 0.0598(17) 0.0356(15) 0.0106(13) -0.0181(15)
C34 0.0788(18) 0.0526(14) 0.078(2) 0.0316(14) 0.0022(15) -0.0148(14)
C35 0.0511(13) 0.0571(14) 0.0597(16) 0.0029(11) 0.0250(12) -0.0084(11)
C36 0.088(2) 0.105(2) 0.081(2) -0.0329(19) 0.0436(18) -0.0236(19)
C37 0.0612(18) 0.129(3) 0.096(3) -0.007(2) -0.0091(17) 0.0067(19)
C38 0.0610(15) 0.0345(11) 0.0759(18) 0.0014(11) -0.0006(13) 0.0056(10)
C39 0.0669(17) 0.0571(16) 0.106(2) 0.0144(16) -0.0076(16) 0.0145(14)
C40 0.104(3) 0.0535(17) 0.136(3) -0.0316(19) -0.002(2) 0.0067(16)
C41 0.139(7) 0.120(7) 0.137(7) 0.019(5) -0.022(6) -0.016(6)
C42 0.083(5) 0.127(6) 0.196(7) -0.038(6) -0.044(5) 0.031(4)
O1 0.084(3) 0.102(4) 0.145(5) 0.032(3) 0.013(3) 0.002(3)
C43 0.121(6) 0.081(6) 0.147(7) 0.023(5) 0.018(6) -0.005(5)
C44 0.142(9) 0.185(14) 0.130(7) 0.086(7) 0.051(7) 0.025(10)

loop_
_atom_type_symbol
_atom_type_description
_atom_type_scat_dispersion_real
_atom_type_scat_dispersion_imag
_atom_type_scat_source
C C 0.0033 0.0016 'International Tables Vol C Tables 4.2.6.8 and 6.1.1.4'
H H 0.0000 0.0000 'International Tables Vol C Tables 4.2.6.8 and 6.1.1.4'
N N 0.0061 0.0033 'International Tables Vol C Tables 4.2.6.8 and 6.1.1.4'
F F 0.0171 0.0103 'International Tables Vol C Tables 4.2.6.8 and 6.1.1.4'
Si Si 0.0817 0.0704 'International Tables Vol C Tables 4.2.6.8 and 6.1.1.4'
P P 0.1023 0.0942 'International Tables Vol C Tables 4.2.6.8 and 6.1.1.4'
O O 0.0106 0.0060 'International Tables Vol C Tables 4.2.6.8 and 6.1.1.4'

loop_
_geom_angle_atom_site_label_1
_geom_angle_atom_site_label_2
_geom_angle_atom_site_label_3
_geom_angle
N1 P1 N2 91.06(8)
N1 P1 C1 130.53(8)
N2 P1 C1 127.44(9)
N1 P1 C2 127.51(9)
N2 P1 C2 129.35(9)
C1 P1 C2 53.62(8)
N1 P1 Si1 38.69(11)
N2 P1 Si1 52.44(11)
C1 P1 Si1 151.49(9)
C2 P1 Si1 153.42(10)
N1 P1 Si1' 50.73(7)
N2 P1 Si1' 40.46(7)
C1 P1 Si1' 155.63(7)
C2 P1 Si1' 149.62(7)
Si1 P1 Si1' 12.90(6)
F1 Si1 N1 95.1(3)
F1 Si1 C3 93.2(4)
N1 Si1 C3 121.1(3)
F1 Si1 C4 91.8(4)
N1 Si1 C4 118.4(4)
C3 Si1 C4 119.5(5)
F1 Si1 N2 169.1(3)
N1 Si1 N2 74.08(13)
C3 Si1 N2 92.8(3)
C4 Si1 N2 93.2(4)
F1 Si1 P1 131.1(2)
N1 Si1 P1 36.07(8)
C3 Si1 P1 112.5(3)
C4 Si1 P1 108.4(4)
N2 Si1 P1 38.06(7)
F1' Si1' N2 94.98(13)
F1' Si1' C3' 93.3(2)
N2 Si1' C3' 118.37(19)
F1' Si1' C4' 90.3(2)
N2 Si1' C4' 120.55(18)
C3' Si1' C4' 120.3(2)
F1' Si1' N1 168.59(14)
N2 Si1' N1 73.87(9)
C3' Si1' N1 94.1(2)
C4' Si1' N1 93.32(18)
F1' Si1' P1 131.41(12)
N2 Si1' P1 36.67(6)
C3' Si1' P1 112.0(2)
C4' Si1' P1 109.03(16)
N1 Si1' P1 37.30(5)
C5' N1 C5 14.8(7)
C5' N1 P1 129.9(3)
C5 N1 P1 125.8(6)
C5' N1 Si1 122.6(3)
C5 N1 Si1 129.0(6)
P1 N1 Si1 105.23(15)
C5' N1 Si1' 137.1(3)
C5 N1 Si1' 141.6(5)
P1 N1 Si1' 91.98(9)
Si1 N1 Si1' 14.80(11)
C8 C5 N1 112.7(11)
C8 C5 C7 107.4(11)
N1 C5 C7 109.0(9)
C8 C5 C6 105.9(11)
N1 C5 C6 113.1(9)
C7 C5 C6 108.5(10)
N1 C5' C6' 107.4(5)
N1 C5' C8' 109.8(6)
C6' C5' C8' 108.4(6)
N1 C5' C7' 111.0(5)
C6' C5' C7' 110.0(5)
C8' C5' C7' 110.1(7)
C9 N2 P1 128.80(13)
C9 N2 Si1' 127.62(14)
P1 N2 Si1' 102.88(10)
C9 N2 Si1 141.64(16)
P1 N2 Si1 89.50(13)
Si1' N2 Si1 14.92(9)
N2 C9 C11 109.64(18)
N2 C9 C12 110.75(16)
C11 C9 C12 109.44(19)
N2 C9 C10 110.17(18)
C11 C9 C10 110.7(2)
C12 C9 C10 106.1(2)
C2 C1 P2 142.47(13)
C2 C1 P1 63.32(9)
P2 C1 P1 152.35(11)
C1 C2 P3 142.29(14)
C1 C2 P1 63.06(9)
P3 C2 P1 151.55(12)
N4 P2 C1 116.47(9)
N4 P2 N3 91.82(8)
C1 P2 N3 121.40(9)
N4 P2 C13 110.95(9)
C1 P2 C13 106.78(9)
N3 P2 C13 108.72(8)
C14 C13 C18 117.88(18)
C14 C13 P2 123.90(15)
C18 C13 P2 118.22(15)
C13 C14 C15 120.5(2)
C16 C15 C14 120.7(2)
C17 C16 C15 119.5(2)
C16 C17 C18 120.2(2)
C13 C18 C17 121.3(2)
C19 N3 C21 119.48(17)
C19 N3 P2 113.44(14)
C21 N3 P2 121.77(13)
C20 N4 C24 120.33(17)
C20 N4 P2 115.78(15)
C24 N4 P2 123.65(14)
N3 C19 C20 106.88(17)
N4 C20 C19 107.97(18)
N3 C21 C22 114.15(19)
N3 C21 C23 111.14(19)
C22 C21 C23 111.4(2)
N4 C24 C25 112.0(2)
N4 C24 C26 111.43(19)
C25 C24 C26 110.4(2)
C2 P3 N5 115.15(9)
C2 P3 N6 123.78(9)
N5 P3 N6 92.00(9)
C2 P3 C27 107.02(9)
N5 P3 C27 109.60(9)
N6 P3 C27 108.26(10)
C28 C27 C32 118.3(2)
C28 C27 P3 123.86(16)
C32 C27 P3 117.84(18)
C27 C28 C29 120.1(2)
C30 C29 C28 120.6(3)
C31 C30 C29 119.6(2)
C30 C31 C32 119.9(3)
C31 C32 C27 121.5(3)
C33 N5 C35 121.54(19)
C33 N5 P3 115.07(17)
C35 N5 P3 123.11(14)
C34 N6 C38 119.58(19)
C34 N6 P3 113.25(16)
C38 N6 P3 121.51(15)
N5 C33 C34 107.5(2)
N6 C34 C33 106.7(2)
N5 C35 C36 111.7(2)
N5 C35 C37 111.2(2)
C36 C35 C37 110.1(2)
N6 C38 C39 111.2(2)
N6 C38 C40 113.5(2)
C39 C38 C40 110.7(2)
O1 C42 C41 119.8(8)
C43 O1 C42 119.4(9)
O1 C43 C44 117.8(10)

loop_
_geom_bond_atom_site_label_1
_geom_bond_atom_site_label_2
_geom_bond_distance
P1 N1 1.6166(16)
P1 N2 1.6333(16)
P1 C1 1.7136(18)
P1 C2 1.7175(17)
P1 Si1 2.649(3)
P1 Si1' 2.6664(16)
Si1 F1 1.688(5)
Si1 N1 1.716(4)
Si1 C3 1.889(8)
Si1 C4 1.895(9)
Si1 N2 2.100(4)
Si1' F1' 1.691(3)
Si1' N2 1.775(2)
Si1' C3' 1.885(6)
Si1' C4' 1.886(5)
Si1' N1 2.065(2)
N1 C5' 1.463(7)
N1 C5 1.534(11)
C5 C8 1.529(12)
C5 C7 1.551(12)
C5 C6 1.552(12)
C5' C6' 1.530(7)
C5' C8' 1.535(7)
C5' C7' 1.535(7)
N2 C9 1.490(3)
C9 C11 1.530(3)
C9 C12 1.532(3)
C9 C10 1.536(3)
C1 C2 1.548(2)
C1 P2 1.6603(18)
C2 P3 1.6576(17)
P2 N4 1.6586(16)
P2 N3 1.6832(16)
P2 C13 1.8138(18)
C13 C14 1.388(3)
C13 C18 1.389(3)
C14 C15 1.390(3)
C15 C16 1.379(3)
C16 C17 1.364(3)
C17 C18 1.391(3)
N3 C19 1.463(3)
N3 C21 1.466(3)
N4 C20 1.447(3)
N4 C24 1.471(3)
C19 C20 1.502(3)
C21 C22 1.523(3)
C21 C23 1.527(3)
C24 C25 1.515(4)
C24 C26 1.520(3)
P3 N5 1.6599(17)
P3 N6 1.6839(17)
P3 C27 1.811(2)
C27 C28 1.382(3)
C27 C32 1.389(3)
C28 C29 1.388(3)
C29 C30 1.382(4)
C30 C31 1.367(4)
C31 C32 1.377(4)
N5 C33 1.454(3)
N5 C35 1.465(3)
N6 C34 1.455(3)
N6 C38 1.474(3)
C33 C34 1.492(4)
C35 C36 1.511(4)
C35 C37 1.531(4)
C38 C39 1.528(4)
C38 C40 1.531(4)
C41 C42 1.426(11)
C42 O1 1.348(10)
O1 C43 1.282(13)
C43 C44 1.478(11)
